data_2223559
loop_
_publ_author_name
'Wen, Liyuan'
'Yin, Handong'
'Li, Wenkuan'

_publ_section_title
;
 <i>catena</i>-Poly[[trimethyltin(IV)]-\m-2-(2-chlorophenyl)acetato]
;
_journal_coeditor_code SJ2651
_journal_issue 10
_journal_name_full 'Acta Crystallographica Section E'
_journal_page_first m1261
_journal_paper_doi 10.1107/S1600536809038872
_journal_volume 65
_journal_year 2009
_chemical_formula_iupac '[Sn (C H3)3 (C8 H6 Cl O2)]'
_chemical_formula_moiety 'C11 H15 Cl O2 Sn'
_chemical_formula_sum 'C11 H15 Cl O2 Sn'
_chemical_formula_weight 333.39
_chemical_name_systematic
;
<i>catena</i>-Poly[[trimethyltin(IV)]-\m-2-(2-chlorophenyl)acetato]
;
_space_group_IT_number 14
_symmetry_cell_setting monoclinic
_symmetry_space_group_name_Hall '-P 2yn'
_symmetry_space_group_name_H-M 'P 1 21/n 1'
_atom_sites_solution_hydrogens geom
_atom_sites_solution_primary direct
_atom_sites_solution_secondary difmap
_audit_creation_method SHELXL-97
_cell_angle_alpha 90.00
_cell_angle_beta 93.117(2)
_cell_angle_gamma 90.00
_cell_formula_units_Z 8
_cell_length_a 7.0754(9)
_cell_length_b 28.306(3)
_cell_length_c 13.6721(15)
_cell_measurement_reflns_used 4326
_cell_measurement_temperature 298(2)
_cell_measurement_theta_max 24.756
_cell_measurement_theta_min 2.624
_cell_volume 2734.1(5)
_computing_cell_refinement 'SAINT (Siemens, 1996)'
_computing_data_collection 'SMART (Siemens, 1996)'
_computing_data_reduction 'SAINT (Siemens, 1996)'
_computing_molecular_graphics 'SHELXTL (Sheldrick, 2008)'
_computing_publication_material 'SHELXTL (Sheldrick, 2008)'
_computing_structure_refinement 'SHELXL97 (Sheldrick, 2008)'
_computing_structure_solution 'SHELXS97 (Sheldrick, 2008)'
_diffrn_ambient_temperature 298(2)
_diffrn_measured_fraction_theta_full 0.998
_diffrn_measured_fraction_theta_max 0.998
_diffrn_measurement_device_type 'Siemens SMART CCD area-detector'
_diffrn_measurement_method '\f and \w'
_diffrn_radiation_monochromator graphite
_diffrn_radiation_source 'fine-focus sealed tube'
_diffrn_radiation_type MoK\a
_diffrn_radiation_wavelength 0.71073
_diffrn_reflns_av_R_equivalents 0.0556
_diffrn_reflns_av_sigmaI/netI 0.0600
_diffrn_reflns_limit_h_max 8
_diffrn_reflns_limit_h_min -8
_diffrn_reflns_limit_k_max 33
_diffrn_reflns_limit_k_min -33
_diffrn_reflns_limit_l_max 16
_diffrn_reflns_limit_l_min -10
_diffrn_reflns_number 14063
_diffrn_reflns_theta_full 25.01
_diffrn_reflns_theta_max 25.01
_diffrn_reflns_theta_min 1.66
_diffrn_standards_number 0
_exptl_absorpt_coefficient_mu 2.045
_exptl_absorpt_correction_T_max 0.7490
_exptl_absorpt_correction_T_min 0.4340
_exptl_absorpt_correction_type multi-scan
_exptl_absorpt_process_details '(SADABS; Sheldrick, 1996)'
_exptl_crystal_colour colourless
_exptl_crystal_density_diffrn 1.620
_exptl_crystal_density_method 'not measured'
_exptl_crystal_description block
_exptl_crystal_F_000 1312
_exptl_crystal_size_max 0.49
_exptl_crystal_size_mid 0.32
_exptl_crystal_size_min 0.15
_refine_diff_density_max 1.091
_refine_diff_density_min -0.917
_refine_ls_extinction_method none
_refine_ls_goodness_of_fit_ref 1.046
_refine_ls_hydrogen_treatment constr
_refine_ls_matrix_type full
_refine_ls_number_parameters 277
_refine_ls_number_reflns 4820
_refine_ls_number_restraints 0
_refine_ls_restrained_S_all 1.046
_refine_ls_R_factor_all 0.0739
_refine_ls_R_factor_gt 0.0465
_refine_ls_shift/su_max 0.001
_refine_ls_shift/su_mean 0.000
_refine_ls_structure_factor_coef Fsqd
_refine_ls_weighting_details 'calc w=1/[\s^2^(Fo^2^)+(0.0224P)^2^+9.0463P] where P=(Fo^2^+2Fc^2^)/3'
_refine_ls_weighting_scheme calc
_refine_ls_wR_factor_gt 0.0922
_refine_ls_wR_factor_ref 0.1068
_reflns_number_gt 3411
_reflns_number_total 4820
_reflns_threshold_expression I>2\s(I)
_cod_data_source_file sj2651.cif
_cod_data_source_block I
_cod_depositor_comments
;
The following automatic conversions were performed:
'_symmetry_cell_setting' value 'Monoclinic' changed to 'monoclinic'
according to '/home/saulius/struct/CIF-dictionaries/cif_core.dic'
dictionary named 'cif_core.dic' version 2.4.1 from
2010-06-29.

'_geom_bond_publ_flag' value 'Y' changed to 'y' according to
'/home/saulius/struct/CIF-dictionaries/cif_core.dic' dictionary named
'cif_core.dic' version 2.4.1 from 2010-06-29 (5 times).

Automatic conversion script
Id: cif_fix_enum 1527 2010-12-29 10:47:43Z saulius 

The following automatic conversions were performed:

'_symmetry_cell_setting' value 'Monoclinic' changed to 'monoclinic'
according to /home/saulius/struct/CIF-dictionaries/cif_core.dic
dictionary named 'cif_core.dic' version 2.4.1 from
2010-06-29.

'_geom_bond_publ_flag' value 'Y' changed to 'y'
according to /home/saulius/struct/CIF-dictionaries/cif_core.dic
dictionary named 'cif_core.dic' version 2.4.1 from 2010-06-29 (5
times).

Automatic conversion script
Id: cif_fix_values 1715 2011-07-08 13:25:40Z adriana 
;
_cod_original_sg_symbol_H-M 'P 21/n'
_cod_database_code 2223559
_cod_database_fobs_code 2223559

loop_
_symmetry_equiv_pos_as_xyz
'x, y, z'
'-x+1/2, y+1/2, -z+1/2'
'-x, -y, -z'
'x-1/2, -y-1/2, z-1/2'

loop_
_atom_site_type_symbol
_atom_site_label
_atom_site_fract_x
_atom_site_fract_y
_atom_site_fract_z
_atom_site_U_iso_or_equiv
_atom_site_adp_type
_atom_site_calc_flag
_atom_site_refinement_flags
_atom_site_occupancy
_atom_site_disorder_assembly
_atom_site_disorder_group
Sn Sn1 0.02624(7) 0.138217(16) 0.88059(3) 0.04764(16) Uani d . 1 . .
Sn Sn2 0.20583(7) 0.212967(17) 1.21572(3) 0.04848(16) Uani d . 1 . .
Cl Cl1 0.4073(6) 0.03321(16) 1.1310(3) 0.1655(15) Uani d . 1 . .
Cl Cl2 -0.2267(4) 0.14040(10) 0.36127(15) 0.0943(8) Uani d . 1 . .
O O1 0.1070(7) 0.14009(16) 1.0530(3) 0.0583(13) Uani d . 1 . .
O O2 0.1197(7) 0.13802(16) 1.2145(3) 0.0572(13) Uani d . 1 . .
O O3 -0.0431(7) 0.13733(16) 0.7223(3) 0.0564(13) Uani d . 1 . .
O O4 -0.1907(7) 0.20535(18) 0.7318(3) 0.0620(14) Uani d . 1 . .
C C1 0.0842(11) 0.1192(3) 1.1319(5) 0.0553(19) Uani d . 1 . .
C C2 0.0044(13) 0.0697(3) 1.1322(6) 0.073(2) Uani d . 1 . .
H H2A -0.1323 0.0720 1.1333 0.088 Uiso calc R 1 . .
H H2B 0.0328 0.0546 1.0710 0.088 Uiso calc R 1 . .
C C3 0.0721(17) 0.0382(3) 1.2138(7) 0.079(3) Uani d . 1 . .
C C4 0.2486(19) 0.0191(4) 1.2200(8) 0.103(3) Uani d . 1 . .
C C5 0.316(2) -0.0112(4) 1.2941(10) 0.127(4) Uani d . 1 . .
H H5 0.4382 -0.0237 1.2975 0.153 Uiso calc R 1 . .
C C6 0.184(3) -0.0208(4) 1.3620(10) 0.121(5) Uani d . 1 . .
H H6 0.2224 -0.0410 1.4131 0.145 Uiso calc R 1 . .
C C7 0.001(2) -0.0036(4) 1.3623(9) 0.115(4) Uani d . 1 . .
H H7 -0.0816 -0.0121 1.4100 0.138 Uiso calc R 1 . .
C C8 -0.0504(18) 0.0264(3) 1.2880(8) 0.100(3) Uani d . 1 . .
H H8 -0.1708 0.0397 1.2861 0.120 Uiso calc R 1 . .
C C9 -0.1339(10) 0.1720(3) 0.6832(5) 0.0504(18) Uani d . 1 . .
C C10 -0.1744(10) 0.1690(3) 0.5734(5) 0.0553(19) Uani d . 1 . .
H H10A -0.0690 0.1534 0.5443 0.066 Uiso calc R 1 . .
H H10B -0.1837 0.2007 0.5469 0.066 Uiso calc R 1 . .
C C11 -0.3557(10) 0.1423(2) 0.5447(5) 0.0514(18) Uani d . 1 . .
C C12 -0.3923(11) 0.1278(3) 0.4478(6) 0.062(2) Uani d . 1 . .
C C13 -0.5520(14) 0.1049(3) 0.4182(7) 0.079(3) Uani d . 1 . .
H H13 -0.5713 0.0958 0.3531 0.095 Uiso calc R 1 . .
C C14 -0.6863(13) 0.0950(3) 0.4838(7) 0.080(3) Uani d . 1 . .
H H14 -0.7967 0.0792 0.4633 0.097 Uiso calc R 1 . .
C C15 -0.6576(12) 0.1084(3) 0.5797(7) 0.072(2) Uani d . 1 . .
H H15 -0.7488 0.1020 0.6244 0.086 Uiso calc R 1 . .
C C16 -0.4919(11) 0.1317(3) 0.6100(6) 0.064(2) Uani d . 1 . .
H H16 -0.4723 0.1403 0.6754 0.077 Uiso calc R 1 . .
C C17 0.1855(13) 0.0758(3) 0.8683(6) 0.079(3) Uani d . 1 . .
H H17A 0.2891 0.0759 0.9167 0.119 Uiso calc R 1 . .
H H17B 0.2338 0.0741 0.8041 0.119 Uiso calc R 1 . .
H H17C 0.1062 0.0489 0.8785 0.119 Uiso calc R 1 . .
C C18 -0.2588(11) 0.1335(3) 0.9193(6) 0.077(2) Uani d . 1 . .
H H18A -0.3086 0.1030 0.9012 0.115 Uiso calc R 1 . .
H H18B -0.3322 0.1576 0.8855 0.115 Uiso calc R 1 . .
H H18C -0.2649 0.1378 0.9887 0.115 Uiso calc R 1 . .
C C19 0.1885(11) 0.2012(3) 0.8801(5) 0.069(2) Uani d . 1 . .
H H19A 0.3035 0.1969 0.9196 0.103 Uiso calc R 1 . .
H H19B 0.1171 0.2266 0.9062 0.103 Uiso calc R 1 . .
H H19C 0.2183 0.2086 0.8141 0.103 Uiso calc R 1 . .
C C20 -0.0375(10) 0.2385(3) 1.1363(6) 0.067(2) Uani d . 1 . .
H H20A -0.0001 0.2560 1.0803 0.100 Uiso calc R 1 . .
H H20B -0.1072 0.2588 1.1776 0.100 Uiso calc R 1 . .
H H20C -0.1158 0.2124 1.1149 0.100 Uiso calc R 1 . .
C C21 0.2034(13) 0.2164(3) 1.3703(5) 0.075(3) Uani d . 1 . .
H H21A 0.1478 0.2458 1.3891 0.112 Uiso calc R 1 . .
H H21B 0.3308 0.2145 1.3980 0.112 Uiso calc R 1 . .
H H21C 0.1306 0.1906 1.3939 0.112 Uiso calc R 1 . .
C C22 0.4641(10) 0.2008(3) 1.1510(6) 0.071(2) Uani d . 1 . .
H H22A 0.4750 0.1678 1.1356 0.107 Uiso calc R 1 . .
H H22B 0.5669 0.2099 1.1957 0.107 Uiso calc R 1 . .
H H22C 0.4684 0.2191 1.0920 0.107 Uiso calc R 1 . .

loop_
_atom_site_aniso_label
_atom_site_aniso_U_11
_atom_site_aniso_U_22
_atom_site_aniso_U_33
_atom_site_aniso_U_12
_atom_site_aniso_U_13
_atom_site_aniso_U_23
Sn1 0.0547(3) 0.0418(3) 0.0458(3) 0.0031(2) -0.0036(2) -0.0021(2)
Sn2 0.0490(3) 0.0512(3) 0.0451(3) -0.0101(2) 0.0020(2) -0.0036(2)
Cl1 0.138(3) 0.195(4) 0.163(3) 0.045(3) 0.005(3) 0.002(3)
Cl2 0.1043(18) 0.130(2) 0.0492(12) -0.0172(16) 0.0086(12) -0.0131(13)
O1 0.083(4) 0.046(3) 0.045(3) -0.007(3) -0.002(2) 0.000(2)
O2 0.083(4) 0.047(3) 0.041(3) -0.015(3) -0.001(2) -0.003(2)
O3 0.074(3) 0.049(3) 0.045(3) 0.017(3) -0.008(2) -0.007(2)
O4 0.073(4) 0.058(3) 0.054(3) 0.022(3) -0.009(3) -0.005(3)
C1 0.071(5) 0.046(4) 0.048(4) -0.003(4) -0.007(4) 0.001(4)
C2 0.102(7) 0.057(5) 0.059(5) -0.019(5) -0.013(5) 0.001(4)
C3 0.122(9) 0.044(5) 0.068(6) -0.019(5) -0.016(6) -0.006(4)
C4 0.145(11) 0.071(7) 0.088(7) -0.001(7) -0.021(8) -0.002(6)
C5 0.181(14) 0.084(9) 0.113(10) 0.012(9) -0.035(10) -0.006(8)
C6 0.195(16) 0.064(8) 0.101(10) -0.014(9) -0.027(10) 0.006(7)
C7 0.178(14) 0.078(8) 0.089(8) -0.040(9) -0.007(9) -0.002(7)
C8 0.153(10) 0.060(6) 0.084(7) -0.026(6) -0.011(7) -0.003(6)
C9 0.051(4) 0.057(5) 0.043(4) 0.007(4) -0.002(3) 0.001(4)
C10 0.055(5) 0.063(5) 0.047(4) 0.003(4) -0.006(3) -0.001(4)
C11 0.050(4) 0.053(5) 0.051(4) 0.007(3) -0.007(3) 0.000(3)
C12 0.064(5) 0.061(5) 0.060(5) 0.002(4) -0.009(4) -0.010(4)
C13 0.087(7) 0.074(6) 0.074(6) -0.010(5) -0.012(5) -0.010(5)
C14 0.077(6) 0.068(6) 0.094(7) -0.012(5) -0.012(5) -0.002(5)
C15 0.063(5) 0.070(6) 0.083(6) -0.010(4) 0.008(5) 0.005(5)
C16 0.068(5) 0.066(5) 0.058(5) 0.000(4) 0.000(4) 0.000(4)
C17 0.106(7) 0.071(6) 0.060(5) 0.036(5) -0.013(5) -0.009(4)
C18 0.059(5) 0.093(7) 0.078(6) -0.008(5) 0.006(4) 0.006(5)
C19 0.074(5) 0.075(6) 0.057(5) -0.017(4) 0.000(4) 0.012(4)
C20 0.050(5) 0.063(5) 0.086(6) 0.003(4) 0.001(4) -0.010(4)
C21 0.117(7) 0.068(6) 0.039(4) -0.029(5) 0.005(4) -0.004(4)
C22 0.057(5) 0.082(6) 0.076(5) -0.006(4) 0.006(4) -0.003(5)

loop_
_atom_type_symbol
_atom_type_description
_atom_type_scat_dispersion_real
_atom_type_scat_dispersion_imag
_atom_type_scat_source
C C 0.0033 0.0016 'International Tables Vol C Tables 4.2.6.8 and 6.1.1.4'
H H 0.0000 0.0000 'International Tables Vol C Tables 4.2.6.8 and 6.1.1.4'
Cl Cl 0.1484 0.1585 'International Tables Vol C Tables 4.2.6.8 and 6.1.1.4'
O O 0.0106 0.0060 'International Tables Vol C Tables 4.2.6.8 and 6.1.1.4'
Sn Sn -0.6537 1.4246 'International Tables Vol C Tables 4.2.6.8 and 6.1.1.4'

loop_
_geom_angle_atom_site_label_1
_geom_angle_atom_site_label_2
_geom_angle_atom_site_label_3
_geom_angle_site_symmetry_1
_geom_angle_site_symmetry_3
_geom_angle
_geom_angle_publ_flag
C17 Sn1 C18 . . 119.2(4) ?
C17 Sn1 C19 . . 114.4(4) ?
C18 Sn1 C19 . . 125.2(3) ?
C17 Sn1 O3 . . 90.2(2) ?
C18 Sn1 O3 . . 94.6(3) ?
C19 Sn1 O3 . . 95.6(2) ?
C17 Sn1 O1 . . 89.8(2) ?
C18 Sn1 O1 . . 86.3(3) ?
C19 Sn1 O1 . . 83.4(2) ?
O3 Sn1 O1 . . 178.93(18) ?
C22 Sn2 C20 . . 122.9(3) ?
C22 Sn2 C21 . . 118.9(3) ?
C20 Sn2 C21 . . 116.5(3) ?
C22 Sn2 O2 . . 94.9(3) ?
C20 Sn2 O2 . . 96.2(3) ?
C21 Sn2 O2 . . 92.0(2) ?
C22 Sn2 O4 . 4_666 86.0(3) ?
C20 Sn2 O4 . 4_666 87.3(2) ?
C21 Sn2 O4 . 4_666 83.4(2) ?
O2 Sn2 O4 . 4_666 175.08(16) ?
C1 O1 Sn1 . . 143.5(5) ?
C1 O2 Sn2 . . 117.0(4) ?
C9 O3 Sn1 . . 119.0(4) ?
C9 O4 Sn2 . 4_565 141.7(5) ?
O1 C1 O2 . . 122.9(7) ?
O1 C1 C2 . . 120.6(6) ?
O2 C1 C2 . . 116.5(6) ?
C3 C2 C1 . . 116.9(7) ?
C3 C2 H2A . . 108.1 ?
C1 C2 H2A . . 108.1 ?
C3 C2 H2B . . 108.1 ?
C1 C2 H2B . . 108.1 ?
H2A C2 H2B . . 107.3 ?
C4 C3 C8 . . 117.4(10) ?
C4 C3 C2 . . 122.9(10) ?
C8 C3 C2 . . 119.8(10) ?
C3 C4 C5 . . 124.7(13) ?
C3 C4 Cl1 . . 119.3(9) ?
C5 C4 Cl1 . . 116.0(12) ?
C6 C5 C4 . . 113.0(14) ?
C6 C5 H5 . . 123.5 ?
C4 C5 H5 . . 123.5 ?
C5 C6 C7 . . 127.0(13) ?
C5 C6 H6 . . 116.5 ?
C7 C6 H6 . . 116.5 ?
C8 C7 C6 . . 115.4(13) ?
C8 C7 H7 . . 122.3 ?
C6 C7 H7 . . 122.3 ?
C7 C8 C3 . . 122.5(12) ?
C7 C8 H8 . . 118.8 ?
C3 C8 H8 . . 118.8 ?
O4 C9 O3 . . 122.4(6) ?
O4 C9 C10 . . 121.7(6) ?
O3 C9 C10 . . 115.9(6) ?
C9 C10 C11 . . 113.2(6) ?
C9 C10 H10A . . 108.9 ?
C11 C10 H10A . . 108.9 ?
C9 C10 H10B . . 108.9 ?
C11 C10 H10B . . 108.9 ?
H10A C10 H10B . . 107.7 ?
C16 C11 C12 . . 116.7(7) ?
C16 C11 C10 . . 123.3(6) ?
C12 C11 C10 . . 120.0(7) ?
C13 C12 C11 . . 122.4(8) ?
C13 C12 Cl2 . . 118.5(7) ?
C11 C12 Cl2 . . 119.1(6) ?
C12 C13 C14 . . 120.1(8) ?
C12 C13 H13 . . 119.9 ?
C14 C13 H13 . . 119.9 ?
C15 C14 C13 . . 119.9(8) ?
C15 C14 H14 . . 120.1 ?
C13 C14 H14 . . 120.1 ?
C14 C15 C16 . . 119.7(8) ?
C14 C15 H15 . . 120.1 ?
C16 C15 H15 . . 120.1 ?
C11 C16 C15 . . 121.2(7) ?
C11 C16 H16 . . 119.4 ?
C15 C16 H16 . . 119.4 ?
Sn1 C17 H17A . . 109.5 ?
Sn1 C17 H17B . . 109.5 ?
H17A C17 H17B . . 109.5 ?
Sn1 C17 H17C . . 109.5 ?
H17A C17 H17C . . 109.5 ?
H17B C17 H17C . . 109.5 ?
Sn1 C18 H18A . . 109.5 ?
Sn1 C18 H18B . . 109.5 ?
H18A C18 H18B . . 109.5 ?
Sn1 C18 H18C . . 109.5 ?
H18A C18 H18C . . 109.5 ?
H18B C18 H18C . . 109.5 ?
Sn1 C19 H19A . . 109.5 ?
Sn1 C19 H19B . . 109.5 ?
H19A C19 H19B . . 109.5 ?
Sn1 C19 H19C . . 109.5 ?
H19A C19 H19C . . 109.5 ?
H19B C19 H19C . . 109.5 ?
Sn2 C20 H20A . . 109.5 ?
Sn2 C20 H20B . . 109.5 ?
H20A C20 H20B . . 109.5 ?
Sn2 C20 H20C . . 109.5 ?
H20A C20 H20C . . 109.5 ?
H20B C20 H20C . . 109.5 ?
Sn2 C21 H21A . . 109.5 ?
Sn2 C21 H21B . . 109.5 ?
H21A C21 H21B . . 109.5 ?
Sn2 C21 H21C . . 109.5 ?
H21A C21 H21C . . 109.5 ?
H21B C21 H21C . . 109.5 ?
Sn2 C22 H22A . . 109.5 ?
Sn2 C22 H22B . . 109.5 ?
H22A C22 H22B . . 109.5 ?
Sn2 C22 H22C . . 109.5 ?
H22A C22 H22C . . 109.5 ?
H22B C22 H22C . . 109.5 ?

loop_
_geom_bond_atom_site_label_1
_geom_bond_atom_site_label_2
_geom_bond_site_symmetry_2
_geom_bond_distance
_geom_bond_publ_flag
Sn1 C17 . 2.107(7) y
Sn1 C18 . 2.117(7) y
Sn1 C19 . 2.120(7) y
Sn1 O3 . 2.194(4) y
Sn1 O1 . 2.396(5) y
Sn2 C22 . 2.102(7) y
Sn2 C20 . 2.113(7) y
Sn2 C21 . 2.117(7) y
Sn2 O2 . 2.207(5) y
Sn2 O4 4_666 2.432(5) y
Cl1 C4 . 1.746(12) ?
Cl2 C12 . 1.747(8) ?
O1 C1 . 1.249(8) ?
O2 C1 . 1.263(8) ?
O3 C9 . 1.273(8) ?
O4 C9 . 1.235(8) ?
O4 Sn2 4_565 2.432(5) ?
C1 C2 . 1.510(10) ?
C2 C3 . 1.487(11) ?
C2 H2A . 0.9700 ?
C2 H2B . 0.9700 ?
C3 C4 . 1.359(14) ?
C3 C8 . 1.411(13) ?
C4 C5 . 1.395(15) ?
C5 C6 . 1.380(17) ?
C5 H5 . 0.9300 ?
C6 C7 . 1.387(17) ?
C6 H6 . 0.9300 ?
C7 C8 . 1.358(14) ?
C7 H7 . 0.9300 ?
C8 H8 . 0.9300 ?
C9 C10 . 1.515(9) ?
C10 C11 . 1.522(9) ?
C10 H10A . 0.9700 ?
C10 H10B . 0.9700 ?
C11 C16 . 1.381(10) ?
C11 C12 . 1.397(10) ?
C12 C13 . 1.345(11) ?
C13 C14 . 1.371(12) ?
C13 H13 . 0.9300 ?
C14 C15 . 1.369(11) ?
C14 H14 . 0.9300 ?
C15 C16 . 1.389(11) ?
C15 H15 . 0.9300 ?
C16 H16 . 0.9300 ?
C17 H17A . 0.9600 ?
C17 H17B . 0.9600 ?
C17 H17C . 0.9600 ?
C18 H18A . 0.9600 ?
C18 H18B . 0.9600 ?
C18 H18C . 0.9600 ?
C19 H19A . 0.9600 ?
C19 H19B . 0.9600 ?
C19 H19C . 0.9600 ?
C20 H20A . 0.9600 ?
C20 H20B . 0.9600 ?
C20 H20C . 0.9600 ?
C21 H21A . 0.9600 ?
C21 H21B . 0.9600 ?
C21 H21C . 0.9600 ?
C22 H22A . 0.9600 ?
C22 H22B . 0.9600 ?
C22 H22C . 0.9600 ?

loop_
_geom_torsion_atom_site_label_1
_geom_torsion_atom_site_label_2
_geom_torsion_atom_site_label_3
_geom_torsion_atom_site_label_4
_geom_torsion_site_symmetry_1
_geom_torsion_site_symmetry_2
_geom_torsion_site_symmetry_3
_geom_torsion_site_symmetry_4
_geom_torsion
_geom_torsion_publ_flag
C17 Sn1 O1 C1 . . . . -67.1(9) ?
C18 Sn1 O1 C1 . . . . 52.3(9) ?
C19 Sn1 O1 C1 . . . . 178.4(9) ?
O3 Sn1 O1 C1 . . . . -159(9) ?
C22 Sn2 O2 C1 . . . . -66.8(6) ?
C20 Sn2 O2 C1 . . . . 57.1(6) ?
C21 Sn2 O2 C1 . . . . 174.0(6) ?
O4 Sn2 O2 C1 4_666 . . . -167(2) ?
C17 Sn1 O3 C9 . . . . -174.5(6) ?
C18 Sn1 O3 C9 . . . . 66.2(6) ?
C19 Sn1 O3 C9 . . . . -60.0(6) ?
O1 Sn1 O3 C9 . . . . -83(10) ?
Sn1 O1 C1 O2 . . . . -163.3(5) ?
Sn1 O1 C1 C2 . . . . 14.4(13) ?
Sn2 O2 C1 O1 . . . . 4.5(10) ?
Sn2 O2 C1 C2 . . . . -173.3(5) ?
O1 C1 C2 C3 . . . . 148.0(8) ?
O2 C1 C2 C3 . . . . -34.2(11) ?
C1 C2 C3 C4 . . . . -72.9(11) ?
C1 C2 C3 C8 . . . . 108.2(9) ?
C8 C3 C4 C5 . . . . 0.2(15) ?
C2 C3 C4 C5 . . . . -178.7(9) ?
C8 C3 C4 Cl1 . . . . -179.1(7) ?
C2 C3 C4 Cl1 . . . . 2.0(13) ?
C3 C4 C5 C6 . . . . 0.6(17) ?
Cl1 C4 C5 C6 . . . . 179.9(9) ?
C4 C5 C6 C7 . . . . -0.1(19) ?
C5 C6 C7 C8 . . . . -1.2(19) ?
C6 C7 C8 C3 . . . . 2.0(15) ?
C4 C3 C8 C7 . . . . -1.6(14) ?
C2 C3 C8 C7 . . . . 177.3(8) ?
Sn2 O4 C9 O3 4_565 . . . 160.1(5) ?
Sn2 O4 C9 C10 4_565 . . . -22.1(12) ?
Sn1 O3 C9 O4 . . . . -2.7(9) ?
Sn1 O3 C9 C10 . . . . 179.3(4) ?
O4 C9 C10 C11 . . . . -91.2(9) ?
O3 C9 C10 C11 . . . . 86.7(8) ?
C9 C10 C11 C16 . . . . 14.6(10) ?
C9 C10 C11 C12 . . . . -166.5(7) ?
C16 C11 C12 C13 . . . . 0.3(11) ?
C10 C11 C12 C13 . . . . -178.7(8) ?
C16 C11 C12 Cl2 . . . . 179.6(6) ?
C10 C11 C12 Cl2 . . . . 0.6(10) ?
C11 C12 C13 C14 . . . . 0.1(13) ?
Cl2 C12 C13 C14 . . . . -179.1(7) ?
C12 C13 C14 C15 . . . . -0.1(14) ?
C13 C14 C15 C16 . . . . -0.4(13) ?
C12 C11 C16 C15 . . . . -0.8(11) ?
C10 C11 C16 C15 . . . . 178.1(7) ?
C14 C15 C16 C11 . . . . 0.9(12) ?
